data_4107655
loop_
_publ_author_name
'Gao Li'
'Weibin Yu'
'Yong Cui'

_publ_section_title
;
 A Homochiral Nanotubular Crystalline Framework of Metallomacrocycles for
 Enantioselective Recognition and Separation
;
_journal_name_full 'Journal of the American Chemical Society'
_journal_page_first 4582
_journal_page_last 4583
_journal_paper_doi 10.1021/ja078317n
_journal_volume 130
_journal_year 2008
_chemical_formula_sum 'C252 H300 N24 O18 Zn6'
_chemical_formula_weight 4345.38
_chemical_name_systematic
; 
 ? 
;
_space_group_IT_number 146
_symmetry_cell_setting trigonal
_symmetry_space_group_name_Hall 'R 3'
_symmetry_space_group_name_H-M 'R 3 :H'
_atom_sites_solution_hydrogens geom
_atom_sites_solution_primary direct
_atom_sites_solution_secondary difmap
_audit_creation_method SHELXL-97
_cell_angle_alpha 90.00
_cell_angle_beta 90.00
_cell_angle_gamma 120.00
_cell_formula_units_Z 3
_cell_length_a 44.861(6)
_cell_length_b 44.861(6)
_cell_length_c 10.203(2)
_cell_measurement_temperature 293(2)
_cell_volume 17783(5)
_computing_structure_refinement 'SHELXL-97 (Sheldrick, 1997)'
_computing_structure_solution 'SHELXS-97 (Sheldrick, 1990)'
_diffrn_ambient_temperature 293(2)
_diffrn_measured_fraction_theta_full 0.998
_diffrn_measured_fraction_theta_max 0.998
_diffrn_radiation_monochromator graphite
_diffrn_radiation_source 'fine-focus sealed tube'
_diffrn_radiation_type MoK\a
_diffrn_radiation_wavelength 0.71073
_diffrn_reflns_av_R_equivalents 0.0282
_diffrn_reflns_av_sigmaI/netI 0.0338
_diffrn_reflns_limit_h_max 53
_diffrn_reflns_limit_h_min -53
_diffrn_reflns_limit_k_max 53
_diffrn_reflns_limit_k_min -50
_diffrn_reflns_limit_l_max 12
_diffrn_reflns_limit_l_min -12
_diffrn_reflns_number 44647
_diffrn_reflns_theta_full 24.99
_diffrn_reflns_theta_max 24.99
_diffrn_reflns_theta_min 3.03
_exptl_absorpt_coefficient_mu 0.663
_exptl_crystal_density_diffrn 1.217
_exptl_crystal_F_000 6912
_exptl_crystal_size_max 0.12
_exptl_crystal_size_mid 0.06
_exptl_crystal_size_min 0.06
_refine_diff_density_max 0.918
_refine_diff_density_min -0.601
_refine_diff_density_rms 0.070
_refine_ls_abs_structure_details 'Flack H D (1983), Acta Cryst. A39, 876-881'
_refine_ls_abs_structure_Flack 0.042(12)
_refine_ls_extinction_method none
_refine_ls_goodness_of_fit_ref 1.065
_refine_ls_hydrogen_treatment geom
_refine_ls_matrix_type full
_refine_ls_number_parameters 851
_refine_ls_number_reflns 13876
_refine_ls_number_restraints 8
_refine_ls_restrained_S_all 1.118
_refine_ls_R_factor_all 0.0483
_refine_ls_R_factor_gt 0.0423
_refine_ls_shift/su_max 0.001
_refine_ls_shift/su_mean 0.000
_refine_ls_structure_factor_coef Fsqd
_refine_ls_weighting_details 'calc w=1/[\s^2^(Fo^2^)+(0.0748P)^2^+29.0558P] where P=(Fo^2^+2Fc^2^)/3'
_refine_ls_weighting_scheme calc
_refine_ls_wR_factor_gt 0.1182
_refine_ls_wR_factor_ref 0.1227
_reflns_number_gt 12340
_reflns_number_total 13876
_reflns_threshold_expression >2sigma(I)
_cod_data_source_file ja078317n-file003_1.cif
_cod_data_source_block 1-6THF
_cod_original_sg_symbol_H-M 'R 3'
_cod_database_code 4107655

loop_
_symmetry_equiv_pos_as_xyz
'x, y, z'
'-y, x-y, z'
'-x+y, -x, z'
'x+2/3, y+1/3, z+1/3'
'-y+2/3, x-y+1/3, z+1/3'
'-x+y+2/3, -x+1/3, z+1/3'
'x+1/3, y+2/3, z+2/3'
'-y+1/3, x-y+2/3, z+2/3'
'-x+y+1/3, -x+2/3, z+2/3'

loop_
_atom_site_label
_atom_site_type_symbol
_atom_site_fract_x
_atom_site_fract_y
_atom_site_fract_z
_atom_site_U_iso_or_equiv
_atom_site_adp_type
_atom_site_occupancy
_atom_site_symmetry_multiplicity
_atom_site_calc_flag
_atom_site_refinement_flags
Zn1 Zn 0.451407(13) -0.058497(13) -0.36914(3) 0.01870(13) Uani 1 1 d .
Zn2 Zn 0.608442(13) -0.176535(13) -0.78979(3) 0.01809(13) Uani 1 1 d .
O1 O 0.41472(9) -0.06748(9) -0.2405(3) 0.0246(7) Uani 1 1 d .
O2 O 0.45961(8) -0.09458(9) -0.3020(3) 0.0244(7) Uani 1 1 d .
O3 O 0.60199(8) -0.14915(8) -0.9268(3) 0.0231(7) Uani 1 1 d .
O4 O 0.57038(9) -0.22092(8) -0.8556(3) 0.0251(7) Uani 1 1 d .
N1 N 0.58396(10) -0.16596(11) -0.6372(4) 0.0230(9) Uani 1 1 d .
N2 N 0.49774(9) -0.03742(9) -0.4709(3) 0.0182(8) Uani 1 1 d .
N3 N 0.46614(9) -0.00655(10) -0.3670(3) 0.0206(8) Uani 1 1 d .
N4 N 0.31458(12) 0.04742(13) -0.1084(5) 0.0354(11) Uani 1 1 d .
N5 N 0.50184(11) -0.41694(10) -0.5233(4) 0.0231(9) Uani 1 1 d .
N6 N 0.63294(10) -0.20227(10) -0.7213(3) 0.0214(8) Uani 1 1 d .
N7 N 0.65858(10) -0.13546(10) -0.7638(3) 0.0205(8) Uani 1 1 d .
N8 N 0.71484(14) 0.06673(12) -1.0583(5) 0.0429(13) Uani 1 1 d .
C1 C 0.59589(13) -0.13255(13) -0.6153(5) 0.0251(11) Uani 1 1 d .
H1A H 0.6178 -0.1167 -0.6447 0.030 Uiso 1 1 calc R
C2 C 0.57665(13) -0.12067(14) -0.5499(5) 0.0270(11) Uani 1 1 d .
H2A H 0.5859 -0.0972 -0.5349 0.032 Uiso 1 1 calc R
C3 C 0.54365(12) -0.14374(13) -0.5069(4) 0.0231(11) Uani 1 1 d .
C4 C 0.53215(13) -0.17888(13) -0.5240(5) 0.0238(11) Uani 1 1 d .
H4A H 0.5107 -0.1955 -0.4930 0.029 Uiso 1 1 calc R
C5 C 0.55332(13) -0.18809(13) -0.5876(4) 0.0248(11) Uani 1 1 d .
H5A H 0.5457 -0.2115 -0.5966 0.030 Uiso 1 1 calc R
C6 C 0.52204(14) -0.13046(14) -0.4496(5) 0.0285(12) Uani 1 1 d .
C7 C 0.52805(13) -0.09844(13) -0.4792(4) 0.0218(10) Uani 1 1 d .
H7A H 0.5469 -0.0845 -0.5320 0.026 Uiso 1 1 calc R
C8 C 0.50747(12) -0.08532(13) -0.4346(4) 0.0213(10) Uani 1 1 d .
C9 C 0.47898(13) -0.10575(13) -0.3507(5) 0.0220(10) Uani 1 1 d .
C10 C 0.47225(13) -0.14005(13) -0.3177(4) 0.0236(10) Uani 1 1 d .
C11 C 0.49325(12) -0.15119(13) -0.3696(4) 0.0219(10) Uani 1 1 d .
H11A H 0.4883 -0.1735 -0.3512 0.026 Uiso 1 1 calc R
C12 C 0.44133(13) -0.16294(12) -0.2287(5) 0.0274(11) Uani 1 1 d .
C13 C 0.43856(16) -0.19836(15) -0.2049(6) 0.0442(15) Uani 1 1 d .
H13A H 0.4192 -0.2121 -0.1493 0.066 Uiso 1 1 calc R
H13B H 0.4592 -0.1950 -0.1635 0.066 Uiso 1 1 calc R
H13C H 0.4355 -0.2099 -0.2872 0.066 Uiso 1 1 calc R
C14 C 0.44552(15) -0.14593(15) -0.0930(5) 0.0366(13) Uani 1 1 d .
H14A H 0.4261 -0.1605 -0.0390 0.055 Uiso 1 1 calc R
H14B H 0.4469 -0.1240 -0.1036 0.055 Uiso 1 1 calc R
H14C H 0.4662 -0.1428 -0.0520 0.055 Uiso 1 1 calc R
C15 C 0.40741(14) -0.16967(16) -0.2935(6) 0.0397(14) Uani 1 1 d .
H15A H 0.3884 -0.1839 -0.2369 0.060 Uiso 1 1 calc R
H15B H 0.4046 -0.1812 -0.3758 0.060 Uiso 1 1 calc R
H15C H 0.4082 -0.1482 -0.3079 0.060 Uiso 1 1 calc R
C16 C 0.51598(12) -0.05143(13) -0.4856(4) 0.0230(10) Uani 1 1 d .
H16A H 0.5364 -0.0393 -0.5325 0.028 Uiso 1 1 calc R
C17 C 0.50563(10) -0.00479(9) -0.5326(4) 0.0209(8) Uani 1 1 d .
H17A H 0.4885 -0.0105 -0.6019 0.025 Uiso 1 1 calc R
C18 C 0.54025(13) 0.01518(13) -0.5968(5) 0.0260(11) Uani 1 1 d .
H18A H 0.5426 0.0012 -0.6642 0.031 Uiso 1 1 calc R
H18B H 0.5582 0.0210 -0.5322 0.031 Uiso 1 1 calc R
C19 C 0.54433(11) 0.04839(11) -0.6582(4) 0.0279(9) Uani 1 1 d .
H19A H 0.5675 0.0621 -0.6924 0.034 Uiso 1 1 calc R
H19B H 0.5284 0.0425 -0.7308 0.034 Uiso 1 1 calc R
C20 C 0.53754(12) 0.06934(11) -0.5591(4) 0.0333(10) Uani 1 1 d .
H20A H 0.5389 0.0892 -0.6028 0.040 Uiso 1 1 calc R
H20B H 0.5554 0.0777 -0.4927 0.040 Uiso 1 1 calc R
C21 C 0.50274(13) 0.04921(13) -0.4930(5) 0.0277(11) Uani 1 1 d .
H21A H 0.4846 0.0431 -0.5570 0.033 Uiso 1 1 calc R
H21B H 0.5005 0.0633 -0.4260 0.033 Uiso 1 1 calc R
C22 C 0.49921(9) 0.01651(9) -0.4307(4) 0.0207(7) Uani 1 1 d .
H22A H 0.5172 0.0237 -0.3637 0.025 Uiso 1 1 calc R
C23 C 0.44856(12) 0.00581(12) -0.3133(4) 0.0195(10) Uani 1 1 d .
H23A H 0.4578 0.0295 -0.3189 0.023 Uiso 1 1 calc R
C24 C 0.41590(12) -0.01331(12) -0.2448(4) 0.0192(10) Uani 1 1 d .
C25 C 0.39969(13) 0.00490(12) -0.2134(4) 0.0209(10) Uani 1 1 d .
H25A H 0.4113 0.0285 -0.2287 0.025 Uiso 1 1 calc R
C26 C 0.36687(13) -0.01025(13) -0.1600(4) 0.0220(10) Uani 1 1 d .
C27 C 0.35100(12) -0.04621(13) -0.1358(4) 0.0234(10) Uani 1 1 d .
H27A H 0.3290 -0.0571 -0.0996 0.028 Uiso 1 1 calc R
C28 C 0.36564(12) -0.06599(12) -0.1620(4) 0.0218(10) Uani 1 1 d .
C29 C 0.39955(12) -0.04995(12) -0.2173(4) 0.0195(10) Uani 1 1 d .
C30 C 0.34504(13) -0.10580(12) -0.1408(5) 0.0247(10) Uani 1 1 d .
C31 C 0.33928(15) -0.12387(13) -0.2755(5) 0.0365(12) Uani 1 1 d .
H31A H 0.3265 -0.1484 -0.2635 0.055 Uiso 1 1 calc R
H31B H 0.3611 -0.1174 -0.3146 0.055 Uiso 1 1 calc R
H31C H 0.3266 -0.1170 -0.3319 0.055 Uiso 1 1 calc R
C32 C 0.36404(14) -0.11708(15) -0.0530(5) 0.0363(13) Uani 1 1 d .
H32A H 0.3509 -0.1416 -0.0419 0.054 Uiso 1 1 calc R
H32B H 0.3675 -0.1061 0.0307 0.054 Uiso 1 1 calc R
H32C H 0.3859 -0.1109 -0.0913 0.054 Uiso 1 1 calc R
C33 C 0.30976(13) -0.11759(13) -0.0791(6) 0.0320(12) Uani 1 1 d .
H33A H 0.2978 -0.1421 -0.0684 0.048 Uiso 1 1 calc R
H33B H 0.2967 -0.1112 -0.1352 0.048 Uiso 1 1 calc R
H33C H 0.3127 -0.1068 0.0048 0.048 Uiso 1 1 calc R
C34 C 0.34836(13) 0.00897(13) -0.1398(4) 0.0229(10) Uani 1 1 d .
C35 C 0.31330(14) -0.00644(15) -0.1290(4) 0.0288(11) Uani 1 1 d .
H35A H 0.2998 -0.0303 -0.1328 0.035 Uiso 1 1 calc R
C36 C 0.29801(15) 0.01334(16) -0.1126(5) 0.0327(12) Uani 1 1 d .
H36A H 0.2742 0.0019 -0.1039 0.039 Uiso 1 1 calc R
C37 C 0.34783(15) 0.06208(15) -0.1218(5) 0.0349(13) Uani 1 1 d .
H37A H 0.3603 0.0860 -0.1240 0.042 Uiso 1 1 calc R
C38 C 0.36621(14) 0.04472(14) -0.1332(5) 0.0287(11) Uani 1 1 d .
H38A H 0.3901 0.0569 -0.1363 0.034 Uiso 1 1 calc R
C39 C 0.53521(13) -0.39487(12) -0.5504(5) 0.0259(11) Uani 1 1 d .
H39A H 0.5513 -0.4010 -0.5248 0.031 Uiso 1 1 calc R
C40 C 0.54683(13) -0.36439(13) -0.6123(5) 0.0248(11) Uani 1 1 d .
H40A H 0.5703 -0.3505 -0.6283 0.030 Uiso 1 1 calc R
C41 C 0.52381(13) -0.35342(12) -0.6530(5) 0.0236(11) Uani 1 1 d .
C42 C 0.48962(14) -0.37694(14) -0.6328(5) 0.0311(12) Uani 1 1 d .
H42A H 0.4729 -0.3723 -0.6648 0.037 Uiso 1 1 calc R
C43 C 0.47942(13) -0.40759(13) -0.5654(5) 0.0286(11) Uani 1 1 d .
H43A H 0.4561 -0.4221 -0.5490 0.034 Uiso 1 1 calc R
C44 C 0.53611(12) -0.31899(12) -0.7071(4) 0.0187(10) Uani 1 1 d .
C45 C 0.56973(13) -0.29223(13) -0.6802(5) 0.0247(11) Uani 1 1 d .
H45A H 0.5842 -0.2967 -0.6292 0.030 Uiso 1 1 calc R
C46 C 0.58161(13) -0.25925(13) -0.7285(5) 0.0229(10) Uani 1 1 d .
C47 C 0.55985(12) -0.25133(12) -0.8090(4) 0.0195(10) Uani 1 1 d .
C48 C 0.52572(12) -0.27825(12) -0.8333(4) 0.0215(10) Uani 1 1 d .
C49 C 0.51503(13) -0.31099(13) -0.7832(4) 0.0245(11) Uani 1 1 d .
H49A H 0.4927 -0.3285 -0.8012 0.029 Uiso 1 1 calc R
C50 C 0.50054(14) -0.27197(13) -0.9171(5) 0.0277(11) Uani 1 1 d .
C51 C 0.51515(14) -0.26013(15) -1.0551(5) 0.0339(12) Uani 1 1 d .
H51A H 0.5375 -0.2399 -1.0492 0.051 Uiso 1 1 calc R
H51B H 0.5000 -0.2550 -1.1044 0.051 Uiso 1 1 calc R
H51C H 0.5171 -0.2781 -1.0982 0.051 Uiso 1 1 calc R
C52 C 0.49550(16) -0.24389(16) -0.8519(6) 0.0401(14) Uani 1 1 d .
H52A H 0.5174 -0.2232 -0.8433 0.060 Uiso 1 1 calc R
H52B H 0.4854 -0.2516 -0.7668 0.060 Uiso 1 1 calc R
H52C H 0.4805 -0.2394 -0.9051 0.060 Uiso 1 1 calc R
C53 C 0.46510(14) -0.30416(15) -0.9296(6) 0.0388(13) Uani 1 1 d .
H53A H 0.4674 -0.3222 -0.9703 0.058 Uiso 1 1 calc R
H53B H 0.4505 -0.2990 -0.9823 0.058 Uiso 1 1 calc R
H53C H 0.4551 -0.3115 -0.8441 0.058 Uiso 1 1 calc R
C54 C 0.61690(13) -0.23484(13) -0.6955(4) 0.0247(10) Uani 1 1 d .
H54A H 0.6292 -0.2434 -0.6516 0.030 Uiso 1 1 calc R
C55 C 0.67000(9) -0.18024(9) -0.6914(4) 0.0216(8) Uani 1 1 d .
H55A H 0.6827 -0.1787 -0.7715 0.026 Uiso 1 1 calc R
C56 C 0.68482(13) -0.19230(13) -0.5807(5) 0.0263(11) Uani 1 1 d .
H56A H 0.6720 -0.1952 -0.5007 0.032 Uiso 1 1 calc R
H56B H 0.6823 -0.2144 -0.6037 0.032 Uiso 1 1 calc R
C57 C 0.72232(11) -0.16668(12) -0.5577(4) 0.0311(10) Uani 1 1 d .
H57A H 0.7355 -0.1659 -0.6344 0.037 Uiso 1 1 calc R
H57B H 0.7305 -0.1743 -0.4841 0.037 Uiso 1 1 calc R
C58 C 0.72853(11) -0.13056(11) -0.5296(4) 0.0330(9) Uani 1 1 d .
H58A H 0.7530 -0.1147 -0.5202 0.040 Uiso 1 1 calc R
H58B H 0.7173 -0.1306 -0.4482 0.040 Uiso 1 1 calc R
C59 C 0.71424(12) -0.11876(13) -0.6419(5) 0.0268(11) Uani 1 1 d .
H59A H 0.7175 -0.0962 -0.6220 0.032 Uiso 1 1 calc R
H59B H 0.7267 -0.1169 -0.7219 0.032 Uiso 1 1 calc R
C60 C 0.67632(9) -0.14393(9) -0.6623(4) 0.0212(7) Uani 1 1 d .
H60A H 0.6648 -0.1453 -0.5791 0.025 Uiso 1 1 calc R
C61 C 0.67294(12) -0.10718(12) -0.8267(4) 0.0216(10) Uani 1 1 d .
H61A H 0.6966 -0.0929 -0.8169 0.026 Uiso 1 1 calc R
C62 C 0.65494(13) -0.09583(13) -0.9123(4) 0.0221(10) Uani 1 1 d .
C63 C 0.67383(13) -0.06038(12) -0.9467(5) 0.0225(10) Uani 1 1 d .
H63A H 0.6972 -0.0478 -0.9281 0.027 Uiso 1 1 calc R
C64 C 0.65835(13) -0.04431(13) -1.0066(4) 0.0228(10) Uani 1 1 d .
C65 C 0.62325(13) -0.06375(13) -1.0350(4) 0.0229(10) Uani 1 1 d .
H65A H 0.6128 -0.0527 -1.0746 0.028 Uiso 1 1 calc R
C66 C 0.60303(13) -0.09858(12) -1.0076(4) 0.0235(11) Uani 1 1 d .
C67 C 0.61986(13) -0.11585(12) -0.9470(4) 0.0208(10) Uani 1 1 d .
C68 C 0.56457(13) -0.11821(13) -1.0321(5) 0.0254(11) Uani 1 1 d .
C69 C 0.55355(15) -0.14884(14) -1.1262(5) 0.0343(12) Uani 1 1 d .
H69A H 0.5654 -0.1407 -1.2082 0.052 Uiso 1 1 calc R
H69B H 0.5292 -0.1600 -1.1406 0.052 Uiso 1 1 calc R
H69C H 0.5593 -0.1649 -1.0884 0.052 Uiso 1 1 calc R
C70 C 0.55237(14) -0.09520(15) -1.0936(6) 0.0371(13) Uani 1 1 d .
H70A H 0.5639 -0.0864 -1.1758 0.056 Uiso 1 1 calc R
H70B H 0.5575 -0.0763 -1.0358 0.056 Uiso 1 1 calc R
H70C H 0.5280 -0.1083 -1.1081 0.056 Uiso 1 1 calc R
C71 C 0.54539(13) -0.13159(16) -0.9019(5) 0.0372(13) Uani 1 1 d .
H71A H 0.5519 -0.1126 -0.8430 0.056 Uiso 1 1 calc R
H71B H 0.5512 -0.1476 -0.8640 0.056 Uiso 1 1 calc R
H71C H 0.5210 -0.1429 -0.9173 0.056 Uiso 1 1 calc R
C72 C 0.67805(13) -0.00638(12) -1.0275(4) 0.0232(10) Uani 1 1 d .
C73 C 0.71386(13) 0.01285(13) -1.0303(5) 0.0288(11) Uani 1 1 d .
H73A H 0.7265 0.0017 -1.0208 0.035 Uiso 1 1 calc R
C74 C 0.73096(15) 0.04788(15) -1.0466(5) 0.0361(13) Uani 1 1 d .
H74A H 0.7549 0.0594 -1.0500 0.043 Uiso 1 1 calc R
C75 C 0.68035(16) 0.04843(14) -1.0569(5) 0.0354(13) Uani 1 1 d .
H75A H 0.6684 0.0603 -1.0687 0.042 Uiso 1 1 calc R
C76 C 0.66110(14) 0.01294(13) -1.0388(5) 0.0281(11) Uani 1 1 d .
H76A H 0.6372 0.0020 -1.0343 0.034 Uiso 1 1 calc R
O5 O 0.4416(3) -0.3130(3) -0.3836(12) 0.205(4) Uiso 1 1 d D
C77 C 0.4511(3) -0.2750(3) -0.4077(11) 0.127(3) Uiso 1 1 d D
C78 C 0.48631(19) -0.25889(19) -0.4565(7) 0.0709(19) Uiso 1 1 d D
C79 C 0.5022(3) -0.2804(3) -0.4486(10) 0.102(3) Uiso 1 1 d D
C80 C 0.4698(3) -0.3169(3) -0.4528(10) 0.100(3) Uiso 1 1 d .
O6 O 0.3471(3) -0.4293(3) -0.6702(11) 0.216(4) Uiso 1 1 d D
C81 C 0.3811(3) -0.3939(3) -0.6694(13) 0.150(4) Uiso 1 1 d D
C82 C 0.40587(18) -0.40643(18) -0.6719(7) 0.0664(18) Uiso 1 1 d D
C83 C 0.3885(2) -0.4438(2) -0.6963(8) 0.082(2) Uiso 1 1 d D
C84 C 0.3532(2) -0.4547(2) -0.7415(9) 0.088(2) Uiso 1 1 d D

loop_
_atom_site_aniso_label
_atom_site_aniso_U_11
_atom_site_aniso_U_22
_atom_site_aniso_U_33
_atom_site_aniso_U_23
_atom_site_aniso_U_13
_atom_site_aniso_U_12
Zn1 0.0150(3) 0.0186(3) 0.0222(3) 0.0002(2) 0.0013(2) 0.0081(2)
Zn2 0.0185(3) 0.0150(3) 0.0220(3) 0.0007(2) -0.0001(2) 0.0093(2)
O1 0.0205(16) 0.0269(18) 0.0301(17) 0.0050(14) 0.0066(13) 0.0147(15)
O2 0.0215(18) 0.0298(19) 0.0281(17) 0.0077(14) 0.0082(14) 0.0175(16)
O3 0.0179(16) 0.0166(16) 0.0282(16) 0.0030(13) -0.0059(13) 0.0038(13)
O4 0.0254(18) 0.0180(18) 0.0304(17) 0.0036(14) -0.0048(14) 0.0097(15)
N1 0.022(2) 0.026(2) 0.0249(19) 0.0016(17) 0.0009(17) 0.0143(19)
N2 0.0167(17) 0.0180(17) 0.0202(16) 0.0026(13) 0.0032(13) 0.0089(14)
N3 0.0149(17) 0.0225(18) 0.0247(17) 0.0006(14) 0.0029(14) 0.0097(15)
N4 0.037(3) 0.044(3) 0.036(2) -0.003(2) -0.005(2) 0.028(2)
N5 0.024(2) 0.018(2) 0.0242(19) 0.0023(17) 0.0002(17) 0.0079(19)
N6 0.0238(19) 0.0208(18) 0.0216(17) -0.0025(14) -0.0008(14) 0.0126(15)
N7 0.0190(18) 0.0200(18) 0.0237(17) -0.0007(14) -0.0040(14) 0.0107(15)
N8 0.050(3) 0.022(2) 0.046(3) 0.007(2) 0.002(2) 0.011(2)
C1 0.019(2) 0.024(3) 0.029(2) -0.001(2) 0.002(2) 0.009(2)
C2 0.027(3) 0.024(3) 0.035(3) -0.009(2) -0.007(2) 0.016(2)
C3 0.018(2) 0.030(3) 0.020(2) 0.002(2) 0.0001(18) 0.012(2)
C4 0.028(3) 0.021(3) 0.026(2) 0.006(2) 0.006(2) 0.016(2)
C5 0.031(3) 0.019(2) 0.026(2) 0.0048(19) 0.002(2) 0.013(2)
C6 0.035(3) 0.031(3) 0.024(2) -0.006(2) 0.000(2) 0.020(3)
C7 0.019(2) 0.022(2) 0.026(2) 0.0028(19) 0.0041(19) 0.011(2)
C8 0.021(3) 0.026(3) 0.020(2) -0.002(2) -0.0030(19) 0.014(2)
C9 0.018(2) 0.027(3) 0.024(2) 0.000(2) -0.0015(19) 0.013(2)
C10 0.020(2) 0.032(3) 0.019(2) 0.002(2) 0.0013(18) 0.013(2)
C11 0.023(3) 0.024(3) 0.024(2) 0.001(2) 0.0013(19) 0.016(2)
C12 0.023(2) 0.018(2) 0.040(3) 0.008(2) 0.003(2) 0.009(2)
C13 0.036(3) 0.030(3) 0.065(4) 0.013(3) 0.022(3) 0.016(2)
C14 0.035(3) 0.039(3) 0.034(3) 0.011(2) 0.015(2) 0.016(2)
C15 0.026(3) 0.037(3) 0.054(3) 0.005(3) 0.005(2) 0.014(3)
C16 0.021(2) 0.024(2) 0.025(2) 0.0005(18) 0.0024(17) 0.012(2)
C17 0.0203(19) 0.0200(19) 0.0213(19) 0.0042(15) 0.0010(15) 0.0093(16)
C18 0.020(2) 0.024(2) 0.031(2) 0.0025(19) 0.0037(19) 0.0086(19)
C19 0.024(2) 0.026(2) 0.031(2) 0.0060(18) 0.0060(17) 0.0109(18)
C20 0.036(2) 0.025(2) 0.034(2) 0.0079(18) 0.0120(19) 0.0113(19)
C21 0.026(2) 0.023(2) 0.034(2) 0.0000(19) 0.0051(19) 0.012(2)
C22 0.0159(18) 0.0187(18) 0.0240(18) -0.0003(15) 0.0011(15) 0.0061(15)
C23 0.024(2) 0.015(2) 0.0208(19) 0.0021(16) 0.0011(17) 0.0099(19)
C24 0.014(2) 0.018(2) 0.022(2) 0.0019(18) 0.0031(18) 0.0060(19)
C25 0.025(3) 0.018(2) 0.019(2) 0.0026(18) -0.0001(19) 0.010(2)
C26 0.026(3) 0.024(2) 0.019(2) -0.0011(19) 0.0006(19) 0.015(2)
C27 0.018(2) 0.026(3) 0.025(2) -0.0041(19) 0.0021(18) 0.010(2)
C28 0.017(2) 0.020(2) 0.024(2) -0.0002(18) 0.0025(17) 0.006(2)
C29 0.023(2) 0.016(2) 0.020(2) 0.0005(17) 0.0029(18) 0.0100(19)
C30 0.020(2) 0.016(2) 0.035(2) 0.0034(19) 0.0078(19) 0.0066(18)
C31 0.036(3) 0.020(2) 0.042(3) -0.007(2) 0.004(2) 0.005(2)
C32 0.033(3) 0.028(3) 0.046(3) 0.011(2) 0.010(2) 0.013(2)
C33 0.021(2) 0.022(2) 0.051(3) 0.004(2) 0.016(2) 0.010(2)
C34 0.030(3) 0.030(3) 0.0110(18) 0.0025(18) 0.0033(18) 0.017(2)
C35 0.028(3) 0.038(3) 0.022(2) -0.001(2) -0.004(2) 0.018(2)
C36 0.027(3) 0.048(4) 0.029(2) 0.001(2) 0.001(2) 0.023(3)
C37 0.042(3) 0.034(3) 0.040(3) -0.007(2) -0.005(2) 0.028(3)
C38 0.030(3) 0.034(3) 0.028(2) -0.004(2) -0.001(2) 0.021(2)
C39 0.025(3) 0.021(2) 0.031(2) 0.002(2) -0.001(2) 0.010(2)
C40 0.022(3) 0.024(3) 0.028(2) 0.003(2) -0.003(2) 0.012(2)
C41 0.023(3) 0.018(2) 0.024(2) -0.0001(19) 0.001(2) 0.006(2)
C42 0.029(3) 0.029(3) 0.040(3) 0.005(2) -0.002(2) 0.019(2)
C43 0.025(3) 0.022(3) 0.034(3) 0.005(2) 0.001(2) 0.008(2)
C44 0.023(3) 0.015(2) 0.023(2) -0.0030(19) -0.0031(19) 0.013(2)
C45 0.027(3) 0.023(3) 0.028(2) 0.002(2) -0.001(2) 0.015(2)
C46 0.024(3) 0.020(3) 0.028(2) 0.000(2) -0.002(2) 0.013(2)
C47 0.021(2) 0.018(2) 0.020(2) -0.0011(19) 0.0007(19) 0.010(2)
C48 0.018(2) 0.019(2) 0.028(2) -0.0058(19) -0.0009(19) 0.009(2)
C49 0.024(3) 0.026(3) 0.025(2) -0.002(2) 0.000(2) 0.013(2)
C50 0.030(3) 0.025(3) 0.029(2) 0.007(2) -0.003(2) 0.015(2)
C51 0.031(3) 0.041(3) 0.030(2) 0.001(2) -0.007(2) 0.019(2)
C52 0.035(3) 0.047(4) 0.053(3) -0.006(3) -0.005(3) 0.032(3)
C53 0.026(3) 0.031(3) 0.054(3) 0.001(2) -0.011(2) 0.011(2)
C54 0.030(3) 0.026(3) 0.025(2) 0.0015(18) -0.0020(18) 0.019(2)
C55 0.0178(18) 0.0224(19) 0.0245(19) -0.0009(16) -0.0011(15) 0.0100(16)
C56 0.027(3) 0.024(2) 0.032(2) 0.0026(19) -0.0034(19) 0.016(2)
C57 0.029(2) 0.039(2) 0.032(2) -0.0007(19) -0.0088(18) 0.022(2)
C58 0.029(2) 0.037(2) 0.029(2) 0.0005(19) -0.0129(18) 0.0138(19)
C59 0.020(2) 0.024(2) 0.030(2) 0.0029(18) -0.0059(18) 0.007(2)
C60 0.0227(19) 0.0238(19) 0.0192(18) 0.0015(15) -0.0010(15) 0.0130(16)
C61 0.017(2) 0.020(2) 0.028(2) -0.0007(18) -0.0002(17) 0.0097(19)
C62 0.025(3) 0.021(2) 0.020(2) 0.0002(19) 0.0022(19) 0.011(2)
C63 0.021(2) 0.018(2) 0.027(2) 0.0034(19) 0.0017(19) 0.009(2)
C64 0.027(3) 0.020(2) 0.022(2) 0.0007(19) -0.001(2) 0.012(2)
C65 0.027(3) 0.026(3) 0.018(2) 0.0002(18) -0.0050(18) 0.015(2)
C66 0.029(3) 0.020(2) 0.019(2) -0.0007(18) 0.0004(19) 0.010(2)
C67 0.026(3) 0.023(2) 0.018(2) 0.0012(18) 0.0017(18) 0.016(2)
C68 0.025(2) 0.027(2) 0.029(2) 0.0056(19) -0.0025(19) 0.016(2)
C69 0.040(3) 0.025(3) 0.040(3) -0.013(2) -0.020(2) 0.018(2)
C70 0.023(3) 0.035(3) 0.052(3) 0.003(2) -0.007(2) 0.014(2)
C71 0.021(3) 0.047(3) 0.040(3) 0.012(2) 0.000(2) 0.014(2)
C72 0.028(3) 0.021(2) 0.023(2) -0.0008(19) 0.0005(19) 0.014(2)
C73 0.024(3) 0.023(3) 0.035(3) 0.004(2) -0.001(2) 0.009(2)
C74 0.033(3) 0.033(3) 0.041(3) -0.005(2) -0.002(2) 0.015(3)
C75 0.051(4) 0.027(3) 0.031(3) 0.001(2) -0.003(3) 0.022(3)
C76 0.029(3) 0.024(3) 0.030(2) 0.004(2) -0.005(2) 0.012(2)

loop_
_atom_type_symbol
_atom_type_description
_atom_type_scat_dispersion_real
_atom_type_scat_dispersion_imag
_atom_type_scat_source
C C 0.0033 0.0016 'International Tables Vol C Tables 4.2.6.8 and 6.1.1.4'
H H 0.0000 0.0000 'International Tables Vol C Tables 4.2.6.8 and 6.1.1.4'
N N 0.0061 0.0033 'International Tables Vol C Tables 4.2.6.8 and 6.1.1.4'
O O 0.0106 0.0060 'International Tables Vol C Tables 4.2.6.8 and 6.1.1.4'
Zn Zn 0.2839 1.4301 'International Tables Vol C Tables 4.2.6.8 and 6.1.1.4'

loop_
_geom_angle_atom_site_label_1
_geom_angle_atom_site_label_2
_geom_angle_atom_site_label_3
_geom_angle
_geom_angle_site_symmetry_3
O2 Zn1 O1 94.63(13) .
O2 Zn1 N3 146.93(14) .
O1 Zn1 N3 89.27(14) .
O2 Zn1 N2 89.56(14) .
O1 Zn1 N2 164.18(14) .
N3 Zn1 N2 79.07(14) .
O2 Zn1 N5 105.12(16) 2_545
O1 Zn1 N5 93.61(15) 2_545
N3 Zn1 N5 107.39(15) 2_545
N2 Zn1 N5 100.02(15) 2_545
O3 Zn2 O4 93.70(13) .
O3 Zn2 N6 150.23(14) .
O4 Zn2 N6 89.13(14) .
O3 Zn2 N1 97.42(15) .
O4 Zn2 N1 101.16(15) .
N6 Zn2 N1 111.09(15) .
O3 Zn2 N7 88.23(13) .
O4 Zn2 N7 159.05(14) .
N6 Zn2 N7 79.18(15) .
N1 Zn2 N7 99.26(16) .
C29 O1 Zn1 129.3(3) .
C9 O2 Zn1 128.7(3) .
C67 O3 Zn2 128.6(3) .
C47 O4 Zn2 127.9(3) .
C5 N1 C1 117.4(4) .
C5 N1 Zn2 125.3(3) .
C1 N1 Zn2 114.7(3) .
C16 N2 C17 123.5(4) .
C16 N2 Zn1 125.5(3) .
C17 N2 Zn1 110.9(2) .
C23 N3 C22 120.3(4) .
C23 N3 Zn1 124.4(3) .
C22 N3 Zn1 115.3(3) .
C37 N4 C36 114.8(5) .
C43 N5 C39 115.9(4) .
C43 N5 Zn1 121.6(3) 3_655
C39 N5 Zn1 118.5(3) 3_655
C54 N6 C55 121.2(4) .
C54 N6 Zn2 123.2(3) .
C55 N6 Zn2 115.4(3) .
C61 N7 C60 123.0(4) .
C61 N7 Zn2 126.8(3) .
C60 N7 Zn2 110.1(3) .
C75 N8 C74 115.2(5) .
N1 C1 C2 122.3(5) .
C3 C2 C1 120.1(5) .
C2 C3 C4 117.1(4) .
C2 C3 C6 119.4(5) .
C4 C3 C6 123.5(4) .
C5 C4 C3 118.4(5) .
N1 C5 C4 124.6(5) .
C7 C6 C11 117.2(5) .
C7 C6 C3 120.8(5) .
C11 C6 C3 121.8(5) .
C6 C7 C8 123.4(5) .
C7 C8 C9 119.6(4) .
C7 C8 C16 115.9(4) .
C9 C8 C16 124.4(4) .
O2 C9 C8 122.6(4) .
O2 C9 C10 119.7(4) .
C8 C9 C10 117.7(4) .
C11 C10 C9 118.6(4) .
C11 C10 C12 122.4(5) .
C9 C10 C12 118.9(4) .
C10 C11 C6 123.4(5) .
C10 C12 C15 110.4(4) .
C10 C12 C14 110.6(4) .
C15 C12 C14 110.1(4) .
C10 C12 C13 111.1(4) .
C15 C12 C13 107.5(5) .
C14 C12 C13 107.0(4) .
N2 C16 C8 125.1(4) .
N2 C17 C18 116.4(3) .
N2 C17 C22 107.7(3) .
C18 C17 C22 112.6(3) .
C17 C18 C19 110.0(4) .
C20 C19 C18 111.5(4) .
C19 C20 C21 113.3(4) .
C20 C21 C22 109.7(4) .
N3 C22 C21 116.2(3) .
N3 C22 C17 107.4(3) .
C21 C22 C17 110.7(3) .
N3 C23 C24 127.0(4) .
C25 C24 C23 116.0(4) .
C25 C24 C29 120.6(4) .
C23 C24 C29 123.4(4) .
C24 C25 C26 123.2(4) .
C25 C26 C27 115.5(4) .
C25 C26 C34 122.4(4) .
C27 C26 C34 121.9(4) .
C28 C27 C26 124.9(4) .
C27 C28 C29 119.0(4) .
C27 C28 C30 120.8(4) .
C29 C28 C30 120.1(4) .
O1 C29 C28 121.1(4) .
O1 C29 C24 122.0(4) .
C28 C29 C24 116.9(4) .
C32 C30 C33 107.7(4) .
C32 C30 C31 109.2(5) .
C33 C30 C31 108.1(4) .
C32 C30 C28 111.1(4) .
C33 C30 C28 111.8(4) .
C31 C30 C28 108.9(4) .
C35 C34 C38 115.6(5) .
C35 C34 C26 123.7(5) .
C38 C34 C26 120.8(4) .
C34 C35 C36 120.1(5) .
N4 C36 C35 125.1(5) .
N4 C37 C38 125.1(5) .
C34 C38 C37 119.2(5) .
N5 C39 C40 124.3(5) .
C39 C40 C41 120.7(5) .
C42 C41 C40 114.8(4) .
C42 C41 C44 123.6(5) .
C40 C41 C44 121.6(4) .
C41 C42 C43 121.4(5) .
N5 C43 C42 122.7(5) .
C49 C44 C45 117.5(4) .
C49 C44 C41 122.2(4) .
C45 C44 C41 120.3(4) .
C46 C45 C44 121.1(4) .
C45 C46 C54 114.6(4) .
C45 C46 C47 121.1(5) .
C54 C46 C47 124.3(4) .
O4 C47 C48 120.3(4) .
O4 C47 C46 122.1(4) .
C48 C47 C46 117.5(4) .
C49 C48 C47 119.3(4) .
C49 C48 C50 119.7(4) .
C47 C48 C50 121.0(4) .
C48 C49 C44 123.5(5) .
C53 C50 C51 108.3(4) .
C53 C50 C52 107.5(5) .
C51 C50 C52 109.0(4) .
C53 C50 C48 112.5(4) .
C51 C50 C48 110.2(4) .
C52 C50 C48 109.2(4) .
N6 C54 C46 126.1(4) .
N6 C55 C60 107.3(3) .
N6 C55 C56 117.1(3) .
C60 C55 C56 110.3(3) .
C57 C56 C55 111.1(4) .
C56 C57 C58 112.3(4) .
C57 C58 C59 109.9(4) .
C60 C59 C58 110.7(4) .
N7 C60 C59 117.2(3) .
N7 C60 C55 107.6(3) .
C59 C60 C55 111.1(3) .
N7 C61 C62 124.3(4) .
C67 C62 C63 120.0(4) .
C67 C62 C61 124.7(4) .
C63 C62 C61 114.7(4) .
C64 C63 C62 121.6(5) .
C63 C64 C65 118.3(5) .
C63 C64 C72 119.8(5) .
C65 C64 C72 121.6(4) .
C66 C65 C64 124.0(5) .
C65 C66 C67 117.5(5) .
C65 C66 C68 122.3(4) .
C67 C66 C68 120.1(4) .
O3 C67 C62 122.5(4) .
O3 C67 C66 119.1(4) .
C62 C67 C66 118.4(4) .
C66 C68 C70 111.4(4) .
C66 C68 C71 109.8(4) .
C70 C68 C71 107.5(5) .
C66 C68 C69 112.7(4) .
C70 C68 C69 106.4(4) .
C71 C68 C69 108.9(5) .
C73 C72 C76 115.2(4) .
C73 C72 C64 123.5(4) .
C76 C72 C64 121.2(5) .
C74 C73 C72 121.6(5) .
N8 C74 C73 123.7(5) .
N8 C75 C76 124.6(5) .
C75 C76 C72 119.7(5) .
C80 O5 C77 105.3(9) .
C78 C77 O5 103.4(8) .
C77 C78 C79 114.8(8) .
C78 C79 C80 100.7(8) .
O5 C80 C79 104.9(9) .
C84 O6 C81 108.8(9) .
C82 C81 O6 98.6(9) .
C83 C82 C81 111.5(8) .
C82 C83 C84 107.4(7) .
C83 C84 O6 99.8(8) .

loop_
_geom_bond_atom_site_label_1
_geom_bond_atom_site_label_2
_geom_bond_distance
_geom_bond_site_symmetry_2
Zn1 O2 1.955(3) .
Zn1 O1 1.983(3) .
Zn1 N3 2.080(4) .
Zn1 N2 2.080(4) .
Zn1 N5 2.081(4) 2_545
Zn2 O3 1.976(3) .
Zn2 O4 1.982(3) .
Zn2 N6 2.073(4) .
Zn2 N1 2.092(4) .
Zn2 N7 2.093(4) .
O1 C29 1.293(6) .
O2 C9 1.300(6) .
O3 C67 1.311(6) .
O4 C47 1.290(6) .
N1 C5 1.329(6) .
N1 C1 1.334(6) .
N2 C16 1.266(6) .
N2 C17 1.465(5) .
N3 C23 1.291(6) .
N3 C22 1.469(5) .
N4 C37 1.302(7) .
N4 C36 1.325(8) .
N5 C43 1.339(7) .
N5 C39 1.347(6) .
N5 Zn1 2.081(4) 3_655
N6 C54 1.293(6) .
N6 C55 1.480(5) .
N7 C61 1.272(6) .
N7 C60 1.467(5) .
N8 C75 1.341(8) .
N8 C74 1.365(7) .
C1 C2 1.391(7) .
C2 C3 1.387(7) .
C3 C4 1.403(7) .
C3 C6 1.488(7) .
C4 C5 1.373(7) .
C6 C7 1.357(7) .
C6 C11 1.414(7) .
C7 C8 1.396(7) .
C8 C9 1.427(7) .
C8 C16 1.465(7) .
C9 C10 1.452(7) .
C10 C11 1.374(7) .
C10 C12 1.542(7) .
C12 C15 1.544(7) .
C12 C14 1.547(7) .
C12 C13 1.550(7) .
C17 C18 1.501(6) .
C17 C22 1.534(5) .
C18 C19 1.541(6) .
C19 C20 1.511(6) .
C20 C21 1.516(6) .
C21 C22 1.533(6) .
C23 C24 1.454(6) .
C24 C25 1.376(7) .
C24 C29 1.454(6) .
C25 C26 1.388(7) .
C26 C27 1.422(7) .
C26 C34 1.480(7) .
C27 C28 1.368(7) .
C28 C29 1.434(6) .
C28 C30 1.562(7) .
C30 C32 1.489(7) .
C30 C33 1.531(7) .
C30 C31 1.551(7) .
C34 C35 1.370(7) .
C34 C38 1.391(7) .
C35 C36 1.377(7) .
C37 C38 1.393(7) .
C39 C40 1.352(7) .
C40 C41 1.410(7) .
C41 C42 1.375(7) .
C41 C44 1.464(6) .
C42 C43 1.395(7) .
C44 C49 1.402(7) .
C44 C45 1.407(7) .
C45 C46 1.388(7) .
C46 C54 1.444(7) .
C46 C47 1.450(7) .
C47 C48 1.419(6) .
C48 C49 1.394(7) .
C48 C50 1.550(7) .
C50 C53 1.527(7) .
C50 C51 1.532(7) .
C50 C52 1.537(7) .
C55 C60 1.536(5) .
C55 C56 1.540(6) .
C56 C57 1.507(7) .
C57 C58 1.528(6) .
C58 C59 1.531(6) .
C59 C60 1.514(6) .
C61 C62 1.444(7) .
C62 C67 1.413(7) .
C62 C63 1.422(7) .
C63 C64 1.370(7) .
C64 C65 1.397(7) .
C64 C72 1.490(7) .
C65 C66 1.387(7) .
C66 C67 1.462(7) .
C66 C68 1.515(7) .
C68 C70 1.525(7) .
C68 C71 1.532(7) .
C68 C69 1.541(7) .
C72 C73 1.393(7) .
C72 C76 1.415(7) .
C73 C74 1.371(7) .
C75 C76 1.392(7) .
O5 C80 1.534(13) .
O5 C77 1.555(12) .
C77 C78 1.457(11) .
C78 C79 1.463(11) .
C79 C80 1.553(14) .
O6 C84 1.487(12) .
O6 C81 1.560(12) .
C81 C82 1.476(12) .
C82 C83 1.473(10) .
C83 C84 1.480(12) .
